data_1100876
loop_
_publ_author_name
'Baya, Miguel'
'Buil, Mar\'ia L.'
'Esteruelas, Miguel A.'
'O\~nate, Enrique'

_publ_section_title
;
 Ene-Type Reactions between an \a-Alkenylphosphine and Terminal Alkynes 
 Promoted by Osmium-Cyclopentadienyl Fragments
;
_journal_coden_ASTM ORGND7
_journal_issue 9
_journal_name_full Organometallics
_journal_page_first 2030
_journal_page_last 2038
_journal_paper_doi 10.1021/om0489857
_journal_volume 24
_journal_year 2005
_chemical_formula_sum 'C22 H30 Cl Os P'
_chemical_formula_weight 551.08
_space_group_IT_number 14
_symmetry_cell_setting monoclinic
_symmetry_space_group_name_Hall '-P 2yn'
_symmetry_space_group_name_H-M 'P 1 21/n 1'
_atom_sites_solution_hydrogens geom
_atom_sites_solution_primary direct
_atom_sites_solution_secondary difmap
_audit_creation_method SHELXL-97
_cell_angle_alpha 90.00
_cell_angle_beta 95.913(2)
_cell_angle_gamma 90.00
_cell_formula_units_Z 4
_cell_length_a 12.3343(10)
_cell_length_b 12.6118(10)
_cell_length_c 13.4358(11)
_cell_measurement_reflns_used 2872
_cell_measurement_temperature 296(2)
_cell_measurement_theta_max 20
_cell_measurement_theta_min 2.5
_cell_volume 2078.9(3)
_computing_cell_refinement 'SAINT+ v. 6.1 (Bruker AXS, 2000)'
_computing_data_collection 'SMART v. 5.625 (Bruker AXS, 2000)'
_computing_data_reduction 'SAINT+ v. 6.1 (Bruker AXS, 2000)'
_computing_molecular_graphics 'XP, SHELXTL v. 6.1 (Bruker, 2000)'
_computing_publication_material 'XCIF, SHELXTL v. 6.1 (Bruker, 2000)'
_computing_structure_refinement 'SHELXL-97 (Sheldrick, 1997)'
_computing_structure_solution 'SHELXS-97 (Sheldrick, 1990)'
_diffrn_ambient_temperature 296(2)
_diffrn_detector_area_resol_mean 8.26
_diffrn_measured_fraction_theta_full 0.992
_diffrn_measured_fraction_theta_max 0.940
_diffrn_measurement_device_type 'Bruker SMART APEX CCD system'
_diffrn_measurement_method '\w rotations with narrow frames'
_diffrn_radiation_monochromator graphite
_diffrn_radiation_source 'fine-focus sealed tube'
_diffrn_radiation_type MoK\a
_diffrn_radiation_wavelength 0.71073
_diffrn_reflns_av_R_equivalents 0.0729
_diffrn_reflns_av_sigmaI/netI 0.0965
_diffrn_reflns_limit_h_max 15
_diffrn_reflns_limit_h_min -16
_diffrn_reflns_limit_k_max 16
_diffrn_reflns_limit_k_min -16
_diffrn_reflns_limit_l_max 17
_diffrn_reflns_limit_l_min -17
_diffrn_reflns_number 24944
_diffrn_reflns_theta_full 27.50
_diffrn_reflns_theta_max 28.57
_diffrn_reflns_theta_min 2.13
_diffrn_standards_decay_% 'no decay'
_exptl_absorpt_coefficient_mu 6.342
_exptl_absorpt_correction_T_max 0.746
_exptl_absorpt_correction_T_min 0.545
_exptl_absorpt_correction_type multi-scan
_exptl_absorpt_process_details
;
 Absorption correction performed with SADABS program. This is based on the
 method of Blessing: Blessing, R. H., Acta Crystallogr., Sect. A 1995, 51, 33.
 SADABS: Area-Detector Absorption Correction. Bruker-AXS 
 within SAINT+ package, v. 6.1 (2000).
;
_exptl_crystal_colour orange
_exptl_crystal_density_diffrn 1.761
_exptl_crystal_density_method 'not measured'
_exptl_crystal_description 'irregular blok'
_exptl_crystal_F_000 1080
_exptl_crystal_size_max 0.12
_exptl_crystal_size_mid 0.12
_exptl_crystal_size_min 0.10
_refine_diff_density_max 0.521
_refine_diff_density_min -0.820
_refine_diff_density_rms 0.103
_refine_ls_extinction_method none
_refine_ls_goodness_of_fit_ref 0.655
_refine_ls_hydrogen_treatment mixed
_refine_ls_matrix_type full
_refine_ls_number_parameters 254
_refine_ls_number_reflns 4983
_refine_ls_number_restraints 0
_refine_ls_restrained_S_all 0.655
_refine_ls_R_factor_all 0.0576
_refine_ls_R_factor_gt 0.0297
_refine_ls_shift/su_max 0.016
_refine_ls_shift/su_mean 0.001
_refine_ls_structure_factor_coef Fsqd
_refine_ls_weighting_details 'calc w=1/[\s^2^(Fo^2^)+(0.0000P)^2^+0.0000P] where P=(Fo^2^+2Fc^2^)/3'
_refine_ls_weighting_scheme calc
_refine_ls_wR_factor_gt 0.0365
_refine_ls_wR_factor_ref 0.0402
_reflns_number_gt 3232
_reflns_number_total 4983
_reflns_threshold_expression >2sigma(I)
_cod_duplicate_entry 4060292
_cod_depositor_comments
;
 Updated bibliographic information.

 Antanas Vaitkus,
 2019-10-02
;
_cod_original_sg_symbol_H-M P21/n
_cod_database_code 1100876

loop_
_symmetry_equiv_pos_as_xyz
'x, y, z'
'-x+1/2, y+1/2, -z+1/2'
'-x, -y, -z'
'x-1/2, -y-1/2, z-1/2'

loop_
_atom_site_label
_atom_site_type_symbol
_atom_site_fract_x
_atom_site_fract_y
_atom_site_fract_z
_atom_site_U_iso_or_equiv
_atom_site_adp_type
_atom_site_occupancy
_atom_site_symmetry_multiplicity
_atom_site_calc_flag
_atom_site_refinement_flags
_atom_site_disorder_assembly
_atom_site_disorder_group
Os Os 0.840105(14) 0.216209(14) 0.836456(14) 0.03316(6) Uani 1 1 d . . .
Cl Cl 0.88837(10) 0.40251(9) 0.83097(9) 0.0497(3) Uani 1 1 d . . .
P P 0.75584(9) 0.25483(9) 0.97695(9) 0.0375(3) Uani 1 1 d . . .
C1 C 0.6197(3) 0.2903(4) 0.9243(3) 0.0423(12) Uani 1 1 d . . .
C2 C 0.5825(4) 0.2051(5) 0.8499(4) 0.0486(14) Uani 1 1 d . . .
H2A H 0.563(3) 0.134(3) 0.894(3) 0.052(14) Uiso 1 1 d . . .
H2B H 0.514(3) 0.223(3) 0.810(3) 0.048(13) Uiso 1 1 d . . .
C3 C 0.6697(4) 0.1820(4) 0.7798(3) 0.0368(12) Uani 1 1 d . . .
H3 H 0.671(3) 0.109(3) 0.753(3) 0.045(14) Uiso 1 1 d . . .
C4 C 0.7101(3) 0.2659(4) 0.7234(3) 0.0343(12) Uani 1 1 d . . .
H4 H 0.686(3) 0.326(3) 0.738(3) 0.022(12) Uiso 1 1 d . . .
C5 C 0.7370(3) 0.2573(3) 0.6206(3) 0.0367(12) Uani 1 1 d . . .
C6 C 0.7126(4) 0.1689(4) 0.5609(3) 0.0465(13) Uani 1 1 d . . .
H6 H 0.6770 0.1117 0.5867 0.056 Uiso 1 1 calc R . .
C7 C 0.7403(4) 0.1640(4) 0.4635(4) 0.0588(15) Uani 1 1 d . . .
H7 H 0.7232 0.1039 0.4248 0.071 Uiso 1 1 calc R . .
C8 C 0.7928(4) 0.2471(4) 0.4242(4) 0.0583(16) Uani 1 1 d . . .
H8 H 0.8120 0.2434 0.3591 0.070 Uiso 1 1 calc R . .
C9 C 0.8173(4) 0.3366(4) 0.4815(4) 0.0546(14) Uani 1 1 d . . .
H9 H 0.8522 0.3938 0.4550 0.065 Uiso 1 1 calc R . .
C10 C 0.7897(4) 0.3406(4) 0.5784(3) 0.0489(14) Uani 1 1 d . . .
H10 H 0.8069 0.4009 0.6166 0.059 Uiso 1 1 calc R . .
C11 C 0.5697(5) 0.3796(5) 0.9332(5) 0.0592(17) Uani 1 1 d . . .
H11A H 0.598(3) 0.433(3) 0.972(3) 0.042(16) Uiso 1 1 d . . .
H11B H 0.505(3) 0.397(3) 0.892(3) 0.040(13) Uiso 1 1 d . . .
C12 C 0.7317(4) 0.1366(3) 1.0554(3) 0.0472(13) Uani 1 1 d . . .
H12 H 0.7185 0.0781 1.0077 0.057 Uiso 1 1 calc R . .
C13 C 0.6300(4) 0.1410(4) 1.1112(3) 0.0656(16) Uani 1 1 d . . .
H13A H 0.6090 0.0704 1.1276 0.098 Uiso 1 1 calc R . .
H13B H 0.5717 0.1741 1.0696 0.098 Uiso 1 1 calc R . .
H13C H 0.6454 0.1814 1.1716 0.098 Uiso 1 1 calc R . .
C14 C 0.8321(4) 0.1036(4) 1.1237(3) 0.0695(17) Uani 1 1 d . . .
H14A H 0.8397 0.1484 1.1817 0.104 Uiso 1 1 calc R . .
H14B H 0.8956 0.1102 1.0884 0.104 Uiso 1 1 calc R . .
H14C H 0.8244 0.0312 1.1440 0.104 Uiso 1 1 calc R . .
C15 C 0.8073(4) 0.3652(3) 1.0594(3) 0.0463(13) Uani 1 1 d . . .
H15 H 0.7948 0.4295 1.0189 0.056 Uiso 1 1 calc R . .
C16 C 0.7483(4) 0.3837(4) 1.1519(3) 0.0709(18) Uani 1 1 d . . .
H16A H 0.7619 0.3252 1.1972 0.106 Uiso 1 1 calc R . .
H16B H 0.6714 0.3895 1.1325 0.106 Uiso 1 1 calc R . .
H16C H 0.7744 0.4480 1.1842 0.106 Uiso 1 1 calc R . .
C17 C 0.9311(4) 0.3593(4) 1.0860(3) 0.0690(17) Uani 1 1 d . . .
H17A H 0.9558 0.4220 1.1219 0.104 Uiso 1 1 calc R . .
H17B H 0.9664 0.3541 1.0257 0.104 Uiso 1 1 calc R . .
H17C H 0.9487 0.2980 1.1269 0.104 Uiso 1 1 calc R . .
C18 C 0.9057(4) 0.0602(4) 0.8757(4) 0.0532(14) Uani 1 1 d . . .
H18 H 0.8716 0.0161 0.9184 0.064 Uiso 1 1 calc R . .
C19 C 0.9898(4) 0.1328(4) 0.9042(4) 0.0484(14) Uani 1 1 d . . .
H19 H 1.0214 0.1458 0.9688 0.058 Uiso 1 1 calc R . .
C20 C 1.0173(4) 0.1823(4) 0.8151(4) 0.0524(14) Uani 1 1 d . . .
H20 H 1.0711 0.2335 0.8122 0.063 Uiso 1 1 calc R . .
C21 C 0.9512(4) 0.1424(4) 0.7325(4) 0.0472(13) Uani 1 1 d . . .
H21 H 0.9524 0.1620 0.6659 0.057 Uiso 1 1 calc R . .
C22 C 0.8824(4) 0.0664(4) 0.7711(4) 0.0538(15) Uani 1 1 d . . .
H22 H 0.8298 0.0266 0.7331 0.065 Uiso 1 1 calc R . .

loop_
_atom_site_aniso_label
_atom_site_aniso_U_11
_atom_site_aniso_U_22
_atom_site_aniso_U_33
_atom_site_aniso_U_23
_atom_site_aniso_U_13
_atom_site_aniso_U_12
Os 0.03366(10) 0.03158(10) 0.03445(10) -0.00006(11) 0.00445(7) 0.00095(11)
Cl 0.0605(9) 0.0351(7) 0.0533(9) 0.0003(6) 0.0042(7) -0.0115(6)
P 0.0422(8) 0.0361(8) 0.0346(7) -0.0007(6) 0.0059(6) 0.0007(6)
C1 0.039(3) 0.047(3) 0.042(3) 0.001(3) 0.010(2) 0.002(3)
C2 0.039(3) 0.061(4) 0.046(3) -0.001(3) 0.003(3) -0.007(3)
C3 0.032(3) 0.042(3) 0.036(3) -0.002(2) 0.002(2) 0.000(2)
C4 0.029(3) 0.033(3) 0.040(3) -0.008(2) 0.000(2) 0.004(2)
C5 0.028(3) 0.040(3) 0.040(3) 0.009(2) -0.005(2) 0.001(2)
C6 0.050(3) 0.047(3) 0.042(3) 0.002(3) 0.005(3) -0.005(3)
C7 0.083(4) 0.060(4) 0.034(3) -0.004(3) 0.006(3) 0.009(3)
C8 0.072(4) 0.064(4) 0.041(3) 0.014(3) 0.014(3) 0.020(3)
C9 0.059(4) 0.058(4) 0.047(4) 0.018(3) 0.003(3) -0.004(3)
C10 0.058(4) 0.052(3) 0.037(3) 0.009(3) 0.007(3) 0.001(3)
C11 0.047(4) 0.068(5) 0.062(5) -0.005(4) 0.001(3) 0.015(4)
C12 0.062(4) 0.034(3) 0.048(3) 0.004(2) 0.015(3) 0.004(3)
C13 0.081(4) 0.065(4) 0.057(4) 0.004(3) 0.032(3) 0.000(3)
C14 0.093(5) 0.067(4) 0.050(4) 0.020(3) 0.015(3) 0.023(3)
C15 0.064(4) 0.041(3) 0.034(3) -0.009(2) 0.007(3) 0.000(3)
C16 0.114(5) 0.061(4) 0.040(4) -0.016(3) 0.022(3) -0.009(3)
C17 0.060(4) 0.090(4) 0.053(4) -0.011(3) -0.016(3) -0.020(3)
C18 0.061(4) 0.045(3) 0.057(4) -0.002(3) 0.023(3) 0.008(3)
C19 0.045(3) 0.054(4) 0.047(4) -0.004(3) 0.003(3) 0.017(3)
C20 0.031(3) 0.059(4) 0.069(4) -0.005(3) 0.014(3) 0.011(3)
C21 0.041(3) 0.059(4) 0.043(3) 0.000(3) 0.006(3) 0.013(3)
C22 0.054(4) 0.035(3) 0.072(4) -0.010(3) 0.005(3) -0.001(3)

loop_
_atom_type_symbol
_atom_type_description
_atom_type_scat_dispersion_real
_atom_type_scat_dispersion_imag
_atom_type_scat_source
C C 0.0033 0.0016 'International Tables Vol C Tables 4.2.6.8 and 6.1.1.4'
H H 0.0000 0.0000 'International Tables Vol C Tables 4.2.6.8 and 6.1.1.4'
P P 0.1023 0.0942 'International Tables Vol C Tables 4.2.6.8 and 6.1.1.4'
Cl Cl 0.1484 0.1585 'International Tables Vol C Tables 4.2.6.8 and 6.1.1.4'
Os Os -1.2165 7.6030 'International Tables Vol C Tables 4.2.6.8 and 6.1.1.4'

loop_
_geom_angle_atom_site_label_1
_geom_angle_atom_site_label_2
_geom_angle_atom_site_label_3
_geom_angle
_geom_angle_site_symmetry_1
_geom_angle_site_symmetry_3
_geom_angle_publ_flag
C22 Os C18 37.85(16) . . ?
C22 Os C4 99.09(18) . . ?
C18 Os C4 131.09(19) . . ?
C22 Os C3 87.15(18) . . ?
C18 Os C3 103.01(19) . . ?
C4 Os C3 37.78(15) . . ?
C22 Os C19 62.08(18) . . ?
C18 Os C19 37.18(15) . . ?
C4 Os C19 159.13(17) . . ?
C3 Os C19 140.09(19) . . ?
C22 Os C21 37.20(15) . . ?
C18 Os C21 62.73(17) . . ?
C4 Os C21 97.88(17) . . ?
C3 Os C21 108.92(18) . . ?
C19 Os C21 61.87(16) . . ?
C22 Os C20 60.71(18) . . ?
C18 Os C20 61.40(18) . . ?
C4 Os C20 127.78(18) . . ?
C3 Os C20 144.56(17) . . ?
C19 Os C20 36.71(14) . . ?
C21 Os C20 36.02(14) . . ?
C22 Os P 131.66(15) . . ?
C18 Os P 100.42(13) . . ?
C4 Os P 98.56(12) . . ?
C3 Os P 80.18(12) . . ?
C19 Os P 100.95(13) . . ?
C21 Os P 161.91(12) . . ?
C20 Os P 131.68(13) . . ?
C22 Os Cl 139.54(14) . . ?
C18 Os Cl 142.95(14) . . ?
C4 Os Cl 82.31(12) . . ?
C3 Os Cl 114.03(13) . . ?
C19 Os Cl 105.85(14) . . ?
C21 Os Cl 102.36(13) . . ?
C20 Os Cl 86.36(13) . . ?
P Os Cl 87.30(4) . . ?
C1 P C15 107.2(2) . . ?
C1 P C12 102.9(2) . . ?
C15 P C12 109.1(2) . . ?
C1 P Os 102.17(15) . . ?
C15 P Os 119.63(15) . . ?
C12 P Os 113.95(15) . . ?
C11 C1 C2 124.5(5) . . ?
C11 C1 P 127.6(5) . . ?
C2 C1 P 106.9(4) . . ?
C1 C2 C3 111.1(4) . . ?
C1 C2 H2A 107(2) . . ?
C3 C2 H2A 112(2) . . ?
C1 C2 H2B 112(2) . . ?
C3 C2 H2B 109(2) . . ?
H2A C2 H2B 105(3) . . ?
C4 C3 C2 119.7(4) . . ?
C4 C3 Os 70.4(3) . . ?
C2 C3 Os 117.1(3) . . ?
C4 C3 H3 119(2) . . ?
C2 C3 H3 116(2) . . ?
Os C3 H3 105(2) . . ?
C3 C4 C5 125.2(4) . . ?
C3 C4 Os 71.8(3) . . ?
C5 C4 Os 114.6(3) . . ?
C3 C4 H4 113(3) . . ?
C5 C4 H4 114(3) . . ?
Os C4 H4 110(2) . . ?
C10 C5 C6 117.0(5) . . ?
C10 C5 C4 119.6(4) . . ?
C6 C5 C4 123.4(4) . . ?
C7 C6 C5 121.4(5) . . ?
C7 C6 H6 119.3 . . ?
C5 C6 H6 119.3 . . ?
C8 C7 C6 120.2(5) . . ?
C8 C7 H7 119.9 . . ?
C6 C7 H7 119.9 . . ?
C7 C8 C9 119.7(5) . . ?
C7 C8 H8 120.1 . . ?
C9 C8 H8 120.1 . . ?
C10 C9 C8 119.6(5) . . ?
C10 C9 H9 120.2 . . ?
C8 C9 H9 120.2 . . ?
C9 C10 C5 122.0(5) . . ?
C9 C10 H10 119.0 . . ?
C5 C10 H10 119.0 . . ?
C1 C11 H11A 123(3) . . ?
C1 C11 H11B 121(2) . . ?
H11A C11 H11B 115(4) . . ?
C14 C12 C13 111.9(4) . . ?
C14 C12 P 113.1(3) . . ?
C13 C12 P 115.8(3) . . ?
C14 C12 H12 105.0 . . ?
C13 C12 H12 105.0 . . ?
P C12 H12 105.0 . . ?
C12 C13 H13A 109.5 . . ?
C12 C13 H13B 109.5 . . ?
H13A C13 H13B 109.5 . . ?
C12 C13 H13C 109.5 . . ?
H13A C13 H13C 109.5 . . ?
H13B C13 H13C 109.5 . . ?
C12 C14 H14A 109.5 . . ?
C12 C14 H14B 109.5 . . ?
H14A C14 H14B 109.5 . . ?
C12 C14 H14C 109.5 . . ?
H14A C14 H14C 109.5 . . ?
H14B C14 H14C 109.5 . . ?
C16 C15 C17 111.4(4) . . ?
C16 C15 P 116.1(3) . . ?
C17 C15 P 112.0(3) . . ?
C16 C15 H15 105.4 . . ?
C17 C15 H15 105.4 . . ?
P C15 H15 105.4 . . ?
C15 C16 H16A 109.5 . . ?
C15 C16 H16B 109.5 . . ?
H16A C16 H16B 109.5 . . ?
C15 C16 H16C 109.5 . . ?
H16A C16 H16C 109.5 . . ?
H16B C16 H16C 109.5 . . ?
C15 C17 H17A 109.5 . . ?
C15 C17 H17B 109.5 . . ?
H17A C17 H17B 109.5 . . ?
C15 C17 H17C 109.5 . . ?
H17A C17 H17C 109.5 . . ?
H17B C17 H17C 109.5 . . ?
C19 C18 C22 107.7(5) . . ?
C19 C18 Os 73.9(3) . . ?
C22 C18 Os 71.0(3) . . ?
C19 C18 H18 126.1 . . ?
C22 C18 H18 126.1 . . ?
Os C18 H18 120.7 . . ?
C18 C19 C20 106.9(5) . . ?
C18 C19 Os 68.9(3) . . ?
C20 C19 Os 73.1(3) . . ?
C18 C19 H19 126.6 . . ?
C20 C19 H19 126.6 . . ?
Os C19 H19 123.1 . . ?
C21 C20 C19 109.9(5) . . ?
C21 C20 Os 71.3(3) . . ?
C19 C20 Os 70.2(3) . . ?
C21 C20 H20 125.1 . . ?
C19 C20 H20 125.1 . . ?
Os C20 H20 125.0 . . ?
C20 C21 C22 106.0(5) . . ?
C20 C21 Os 72.7(3) . . ?
C22 C21 Os 68.1(3) . . ?
C20 C21 H21 127.0 . . ?
C22 C21 H21 127.0 . . ?
Os C21 H21 123.9 . . ?
C18 C22 C21 109.6(5) . . ?
C18 C22 Os 71.1(3) . . ?
C21 C22 Os 74.7(3) . . ?
C18 C22 H22 125.2 . . ?
C21 C22 H22 125.2 . . ?
Os C22 H22 120.6 . . ?

loop_
_geom_bond_atom_site_label_1
_geom_bond_atom_site_label_2
_geom_bond_distance
_geom_bond_site_symmetry_2
_geom_bond_publ_flag
Os C22 2.170(4) . ?
Os C18 2.171(5) . ?
Os C4 2.184(4) . ?
Os C3 2.203(4) . ?
Os C19 2.236(4) . ?
Os C21 2.256(4) . ?
Os C20 2.274(4) . ?
Os P 2.2990(12) . ?
Os Cl 2.4268(11) . ?
P C1 1.810(4) . ?
P C15 1.850(4) . ?
P C12 1.867(4) . ?
C1 C11 1.296(6) . ?
C1 C2 1.506(6) . ?
C2 C3 1.529(6) . ?
C2 H2A 1.11(4) . ?
C2 H2B 0.98(3) . ?
C3 C4 1.421(6) . ?
C3 H3 0.99(3) . ?
C4 C5 1.456(6) . ?
C4 H4 0.85(3) . ?
C5 C10 1.387(5) . ?
C5 C6 1.389(5) . ?
C6 C7 1.388(5) . ?
C6 H6 0.9300 . ?
C7 C8 1.367(6) . ?
C7 H7 0.9300 . ?
C8 C9 1.383(6) . ?
C8 H8 0.9300 . ?
C9 C10 1.380(6) . ?
C9 H9 0.9300 . ?
C10 H10 0.9300 . ?
C11 H11A 0.90(4) . ?
C11 H11B 0.95(4) . ?
C12 C14 1.522(6) . ?
C12 C13 1.528(5) . ?
C12 H12 0.9800 . ?
C13 H13A 0.9600 . ?
C13 H13B 0.9600 . ?
C13 H13C 0.9600 . ?
C14 H14A 0.9600 . ?
C14 H14B 0.9600 . ?
C14 H14C 0.9600 . ?
C15 C16 1.522(5) . ?
C15 C17 1.533(6) . ?
C15 H15 0.9800 . ?
C16 H16A 0.9600 . ?
C16 H16B 0.9600 . ?
C16 H16C 0.9600 . ?
C17 H17A 0.9600 . ?
C17 H17B 0.9600 . ?
C17 H17C 0.9600 . ?
C18 C19 1.406(6) . ?
C18 C22 1.408(6) . ?
C18 H18 0.9300 . ?
C19 C20 1.421(6) . ?
C19 H19 0.9300 . ?
C20 C21 1.400(6) . ?
C20 H20 0.9300 . ?
C21 C22 1.414(6) . ?
C21 H21 0.9300 . ?
C22 H22 0.9300 . ?
